data_1536337
loop_
_publ_author_name
'Weil, M.'

_publ_section_title
;
 New phases in the systems Ca - Te - O and Cd - Te - O : the calcium
 tellurite(IV) Ca4 Te5 O14 and the cadmium compounds Cd2 Te3 O9 and Cd2
 Te2 O7 with mixed-valent oxotellurium(IV/VI) anions
;
_journal_name_full 'Solid State Sciences'
_journal_page_first 29
_journal_page_last 37
_journal_volume 6
_journal_year 2004
_chemical_formula_sum 'Cd2 O9 Te3'
_chemical_name_systematic 'Cd2 (Te3 O9)'
_space_group_IT_number 14
_symmetry_space_group_name_Hall '-P 2ybc'
_symmetry_space_group_name_H-M 'P 1 21/c 1'
_cell_angle_alpha 90
_cell_angle_beta 122.914
_cell_angle_gamma 90
_cell_formula_units_Z 4
_cell_length_a 9.3039
_cell_length_b 7.3196
_cell_length_c 13.2479
_cell_volume 757.379
_citation_journal_id_ASTM SSSCFJ
_cod_data_source_file Weil_SSSCFJ_2004_1012.cif
_cod_data_source_block Cd2O9Te3
_cod_original_cell_volume 757.3793
_cod_database_code 1536337

loop_
_symmetry_equiv_pos_as_xyz
x,y,z
-x,y+1/2,-z+1/2
-x,-y,-z
x,-y-1/2,z-1/2

loop_
_atom_site_label
_atom_site_type_symbol
_atom_site_fract_x
_atom_site_fract_y
_atom_site_fract_z
_atom_site_occupancy
_atom_site_U_iso_or_equiv
O1 O-2 0.0346 0.3759 0.3046 1 0.0
O7 O-2 0.4064 0.132 0.0274 1 0.0
Te3 Te+4 0.23554 0.12375 0.06168 1 0.0
O8 O-2 0.4078 0.6205 0.0362 1 0.0
Te1 Te+6 0.00196 0.62557 0.249661 1 0.0
O6 O-2 0.3316 0.3369 0.1579 1 0.0
Cd1 Cd+2 0.39781 0.37591 0.35255 1 0.0
O9 O-2 0.652 0.4198 0.338 1 0.0
Cd2 Cd+2 0.59517 0.37414 0.14678 1 0.0
O3 O-2 0.086 0.6884 0.4172 1 0.0
O4 O-2 0.2207 0.1187 0.2868 1 0.0
Te2 Te+4 0.21097 0.62291 0.03993 1 0.0
O5 O-2 0.2245 0.6302 0.2837 1 0.0
O2 O-2 0.0788 0.063 0.4185 1 0.0
